data_7011673
loop_
_publ_author_name
'Baker, Murray V.'
'Brown, David H.'
'Skelton, Brian W.'
'White, Allan H.'

_publ_section_title
;
 Formation of a caged rhodium complex via an intramolecular,
 metal-mediated [2 + 2 + 1] cycloaddition of alkynes and CO
;
_journal_issue 13
_journal_name_full 'Journal of the Chemical Society, Dalton Transactions'
_journal_page_first 2595
_journal_paper_doi 10.1039/b202713e
_journal_year 2002
_chemical_formula_sum 'C26 H42 F6 N4 O3 P Rh'
_chemical_formula_weight 706.52
_space_group_IT_number 2
_symmetry_cell_setting triclinic
_symmetry_space_group_name_Hall '-P 1'
_symmetry_space_group_name_H-M 'P -1'
_cell_angle_alpha 104.826(2)
_cell_angle_beta 92.569(2)
_cell_angle_gamma 118.094(2)
_cell_formula_units_Z 2
_cell_length_a 10.3790(10)
_cell_length_b 10.6920(10)
_cell_length_c 15.714(2)
_cell_measurement_reflns_used 8192
_cell_measurement_temperature 153
_cell_measurement_theta_max 24.8
_cell_measurement_theta_min 3.0
_cell_volume 1458.9(3)
_computing_cell_refinement 'Siemens SAINT (Siemens, 1995)'
_computing_data_collection 'Siemens SMART (Siemens, 1995)'
_computing_data_reduction 'xtal ADDREF SORTRF'
_computing_molecular_graphics xtal
_computing_publication_material 'xtal BONDLA CIFIO'
_computing_structure_refinement 'xtal CRYLSQ'
_computing_structure_solution xtal
_diffrn_ambient_temperature 153
_diffrn_measurement_device_type
;
Bruker SMART CCD diffractometer
;
_diffrn_measurement_method '\w scans'
_diffrn_radiation_detector 'CCD area detector'
_diffrn_radiation_monochromator graphite
_diffrn_radiation_source 'sealed tube'
_diffrn_radiation_type 'Mo K\a'
_diffrn_radiation_wavelength .71073
_diffrn_reflns_av_R_equivalents .027
_diffrn_reflns_av_sigmaI/netI .036
_diffrn_reflns_limit_h_max 17
_diffrn_reflns_limit_h_min -17
_diffrn_reflns_limit_k_max 17
_diffrn_reflns_limit_k_min -18
_diffrn_reflns_limit_l_max 26
_diffrn_reflns_limit_l_min 0
_diffrn_reflns_number 29011
_diffrn_reflns_theta_max 37.58
_diffrn_reflns_theta_min 2.26
_diffrn_standards_decay_% 0
_exptl_absorpt_coefficient_mu .714
_exptl_absorpt_correction_T_max .84
_exptl_absorpt_correction_T_min .69
_exptl_absorpt_correction_type multi-scan
_exptl_absorpt_process_details
;
SADABS; Sheldrick, 1996
;
_exptl_crystal_colour yellow
_exptl_crystal_density_diffrn 1.608
_exptl_crystal_description prism
_exptl_crystal_F_000 728
_exptl_crystal_size_max .3
_exptl_crystal_size_mid .3
_exptl_crystal_size_min .12
_refine_diff_density_max 1.907
_refine_diff_density_min -1.351
_refine_ls_goodness_of_fit_all 1.215
_refine_ls_goodness_of_fit_ref 1.259
_refine_ls_hydrogen_treatment refall
_refine_ls_matrix_type full
_refine_ls_number_constraints 0
_refine_ls_number_parameters 538
_refine_ls_number_reflns 12801
_refine_ls_number_restraints 0
_refine_ls_R_factor_all .043
_refine_ls_R_factor_gt .033
_refine_ls_shift/su_max .028
_refine_ls_shift/su_mean .001
_refine_ls_structure_factor_coef F
_refine_ls_weighting_scheme calc
_refine_ls_wR_factor_all .047
_refine_ls_wR_factor_ref .045
_reflns_d_resolution_high .583
_reflns_d_resolution_low 9.014
_reflns_Friedel_coverage 0
_reflns_limit_h_max 17
_reflns_limit_h_min 0
_reflns_limit_k_max 16
_reflns_limit_k_min -18
_reflns_limit_l_max 26
_reflns_limit_l_min -26
_reflns_number_gt 12801
_reflns_number_total 14718
_reflns_threshold_expression 'F    > 4.00 sig(F   )'
_cod_data_source_file b202713e.txt
_cod_data_source_block dhb107
_cod_original_sg_symbol_Hall -p_1
_cod_original_sg_symbol_H-M P_-1
_cod_original_formula_sum 'C26 H42 F6 N4 O3 P1 Rh1'
_cod_database_code 7011673

loop_
_symmetry_equiv_pos_as_xyz
+x,+y,+z
-x,-y,-z

loop_
_atom_site_label
_atom_site_fract_x
_atom_site_fract_y
_atom_site_fract_z
_atom_site_U_iso_or_equiv
_atom_site_adp_type
_atom_site_calc_flag
_atom_site_calc_attached_atom
_atom_site_occupancy
_atom_site_disorder_assembly
_atom_site_disorder_group
Rh .165503(12) 1.096459(13) .224200(7) .01327(4) Uani ? ? 1.00000 ? ?
N1 .13352(14) .96734(15) .31938(9) .0160(3) Uani ? ? 1.00000 ? ?
C11 .00330(18) .81253(18) .28343(11) .0187(4) Uani ? ? 1.00000 ? ?
C12 -.00570(18) .71040(19) .33867(12) .0211(5) Uani ? ? 1.00000 ? ?
C13 -.1662(2) .5873(2) .32791(14) .0262(6) Uani ? ? 1.00000 ? ?
C14 -.18124(18) .49061(18) .38291(12) .0206(5) Uani ? ? 1.00000 ? ?
C15 -.19558(17) .40863(18) .42593(11) .0194(4) Uani ? ? 1.00000 ? ?
C16 -.2127(2) .3059(2) .47624(14) .0258(5) Uani ? ? 1.00000 ? ?
C2 .27483(18) .96365(19) .33058(12) .0199(5) Uani ? ? 1.00000 ? ?
C3 .40916(18) 1.11801(19) .34850(11) .0196(4) Uani ? ? 1.00000 ? ?
N4 .39253(14) 1.19887(15) .28683(9) .0170(4) Uani ? ? 1.00000 ? ?
C41 .49346(18) 1.2063(2) .22042(12) .0216(5) Uani ? ? 1.00000 ? ?
C42 .4443(2) 1.0569(2) .14859(12) .0233(5) Uani ? ? 1.00000 ? ?
C43 .3275(2) 1.0169(2) .06716(11) .0220(5) Uani ? ? 1.00000 ? ?
C5 .42989(18) 1.35439(18) .33809(11) .0200(4) Uani ? ? 1.00000 ? ?
C6 .31598(18) 1.35366(19) .39571(11) .0208(4) Uani ? ? 1.00000 ? ?
N7 .15958(15) 1.25161(15) .34230(9) .0175(4) Uani ? ? 1.00000 ? ?
C71 .0983(2) 1.3443(2) .32120(12) .0226(5) Uani ? ? 1.00000 ? ?
C72 -.0460(2) 1.2604(2) .25105(12) .0248(5) Uani ? ? 1.00000 ? ?
C73 -.0261(2) 1.2242(2) .15353(12) .0252(5) Uani ? ? 1.00000 ? ?
C8 .06466(19) 1.15699(19) .39420(11) .0202(4) Uani ? ? 1.00000 ? ?
C9 .1142(2) 1.0490(2) .40626(11) .0202(4) Uani ? ? 1.00000 ? ?
C01 .04826(18) .89966(18) .08696(10) .0189(4) Uani ? ? 1.00000 ? ?
O01 .01233(16) .76452(15) .06672(9) .0253(4) Uani ? ? 1.00000 ? ?
C02 .19327(18) 1.02736(18) .08964(10) .0177(4) Uani ? ? 1.00000 ? ?
C03 .17884(18) 1.15969(18) .10736(10) .0187(4) Uani ? ? 1.00000 ? ?
C031 .2847(2) 1.3072(2) .09569(13) .0257(6) Uani ? ? 1.00000 ? ?
C04 .03358(18) 1.11948(19) .12850(10) .0183(4) Uani ? ? 1.00000 ? ?
C05 -.04143(18) .96654(18) .12461(10) .0188(4) Uani ? ? 1.00000 ? ?
C051 -.1981(2) .8772(2) .13687(12) .0247(5) Uani ? ? 1.00000 ? ?
P .55427(5) .79540(5) .34892(3) .02213(14) Uani ? ? 1.00000 ? ?
F1 .73205(16) .89069(19) .37511(12) .0475(6) Uani ? ? 1.00000 ? ?
F2 .5554(2) .8899(2) .28495(12) .0491(7) Uani ? ? 1.00000 ? ?
F3 .37671(16) .6981(2) .32339(13) .0520(7) Uani ? ? 1.00000 ? ?
F4 .55440(17) .70095(15) .41401(9) .0359(5) Uani ? ? 1.00000 ? ?
F5 .5649(2) .67807(18) .26789(10) .0427(6) Uani ? ? 1.00000 ? ?
F6 .5439(2) .91139(17) .43071(11) .0478(6) Uani ? ? 1.00000 ? ?
C0 .2001(3) .5888(3) .0439(2) .0431(10) Uani ? ? 1.00000 ? ?
N0 .2531(5) .6082(4) -.0384(3) .089(2) Uani ? ? 1.00000 ? ?
O1 .3779(7) .6484(12) -.0387(6) .281(7) Uani ? ? 1.00000 ? ?
O2 .1680(8) .5830(6) -.1027(3) .158(3) Uani ? ? 1.00000 ? ?
H11a .005(3) .767(3) .2217(16) .018(5) Uiso ? ? 1.00000 ? ?
H11b -.082(3) .825(3) .2867(18) .026(6) Uiso ? ? 1.00000 ? ?
H12a .029(3) .771(3) .4004(18) .026(6) Uiso ? ? 1.00000 ? ?
H12b .059(3) .663(3) .318(2) .038(8) Uiso ? ? 1.00000 ? ?
H13a -.204(3) .529(3) .266(2) .034(7) Uiso ? ? 1.00000 ? ?
H13b -.230(3) .623(3) .338(2) .036(7) Uiso ? ? 1.00000 ? ?
H16a -.237(4) .215(4) .439(2) .060(10) Uiso ? ? 1.00000 ? ?
H16b -.285(4) .293(4) .511(2) .047(9) Uiso ? ? 1.00000 ? ?
H16c -.125(4) .347(4) .517(2) .044(8) Uiso ? ? 1.00000 ? ?
H2a .267(3) .889(3) .2731(15) .014(5) Uiso ? ? 1.00000 ? ?
H2b .282(3) .931(3) .3805(17) .024(6) Uiso ? ? 1.00000 ? ?
H3a .495(3) 1.110(3) .3413(17) .025(6) Uiso ? ? 1.00000 ? ?
H3b .428(3) 1.182(3) .4089(17) .023(6) Uiso ? ? 1.00000 ? ?
H41a .592(3) 1.243(3) .2558(19) .031(7) Uiso ? ? 1.00000 ? ?
H41b .500(3) 1.278(3) .1930(18) .026(6) Uiso ? ? 1.00000 ? ?
H42a .406(3) .972(3) .1735(17) .021(6) Uiso ? ? 1.00000 ? ?
H42b .536(3) 1.061(3) .126(2) .034(7) Uiso ? ? 1.00000 ? ?
H43a .295(3) .912(3) .029(2) .038(8) Uiso ? ? 1.00000 ? ?
H43b .379(3) 1.086(3) .0319(19) .031(7) Uiso ? ? 1.00000 ? ?
H5a .427(3) 1.397(3) .2922(18) .029(7) Uiso ? ? 1.00000 ? ?
H5b .529(3) 1.410(3) .3759(17) .024(6) Uiso ? ? 1.00000 ? ?
H6a .334(3) 1.452(3) .4146(17) .022(6) Uiso ? ? 1.00000 ? ?
H6b .327(3) 1.323(3) .4472(16) .020(6) Uiso ? ? 1.00000 ? ?
H71a .172(3) 1.417(3) .2977(18) .029(7) Uiso ? ? 1.00000 ? ?
H71b .081(3) 1.393(3) .3780(17) .023(6) Uiso ? ? 1.00000 ? ?
H72a -.089(4) 1.325(4) .262(2) .044(8) Uiso ? ? 1.00000 ? ?
H72b -.122(3) 1.165(3) .2626(17) .024(6) Uiso ? ? 1.00000 ? ?
H73a .044(3) 1.322(3) .142(2) .040(8) Uiso ? ? 1.00000 ? ?
H73b -.125(3) 1.177(3) .1119(18) .030(7) Uiso ? ? 1.00000 ? ?
H8a -.037(3) 1.103(3) .3597(17) .023(6) Uiso ? ? 1.00000 ? ?
H8b .067(3) 1.219(3) .4534(18) .026(6) Uiso ? ? 1.00000 ? ?
H9a .204(3) 1.099(3) .4477(17) .025(6) Uiso ? ? 1.00000 ? ?
H9b .035(3) .973(3) .4291(17) .027(6) Uiso ? ? 1.00000 ? ?
H031a .381(3) 1.312(3) .081(2) .034(7) Uiso ? ? 1.00000 ? ?
H031b .305(3) 1.391(3) .149(2) .032(7) Uiso ? ? 1.00000 ? ?
H031c .239(3) 1.318(3) .048(2) .038(8) Uiso ? ? 1.00000 ? ?
H051a -.269(4) .877(4) .094(2) .050(9) Uiso ? ? 1.00000 ? ?
H051b -.217(4) .916(4) .200(2) .050(9) Uiso ? ? 1.00000 ? ?
H051c -.219(3) .773(3) .1250(19) .032(7) Uiso ? ? 1.00000 ? ?
H0a .158(3) .656(4) .053(2) .042(8) Uiso ? ? 1.00000 ? ?
H0b .311(5) .637(5) .089(3) .077(13) Uiso ? ? 1.00000 ? ?
H0c .123(4) .475(4) .028(2) .060(10) Uiso ? ? 1.00000 ? ?

loop_
_atom_site_aniso_label
_atom_site_aniso_U_11
_atom_site_aniso_U_22
_atom_site_aniso_U_33
_atom_site_aniso_U_12
_atom_site_aniso_U_13
_atom_site_aniso_U_23
Rh .01512(5) .01412(5) .01154(4) .00775(3) .00290(3) .00461(3)
N1 .0166(5) .0168(5) .0152(5) .0077(4) .0031(4) .0070(4)
C11 .0189(6) .0176(6) .0195(6) .0075(5) .0021(5) .0092(5)
C12 .0202(6) .0201(6) .0242(7) .0081(5) .0039(5) .0126(6)
C13 .0212(7) .0255(8) .0341(9) .0085(6) .0032(6) .0194(7)
C14 .0181(6) .0196(6) .0246(7) .0084(5) .0043(5) .0096(6)
C15 .0179(6) .0183(6) .0218(6) .0082(5) .0035(5) .0077(5)
C16 .0253(7) .0229(7) .0294(8) .0091(6) .0021(6) .0148(7)
C2 .0183(6) .0212(6) .0229(7) .0105(5) .0024(5) .0104(6)
C3 .0178(6) .0224(7) .0192(6) .0102(5) .0015(5) .0079(5)
N4 .0164(5) .0167(5) .0172(5) .0074(4) .0036(4) .0059(4)
C41 .0178(6) .0243(7) .0215(7) .0092(5) .0062(5) .0075(6)
C42 .0223(7) .0291(8) .0218(7) .0160(6) .0057(6) .0064(6)
C43 .0241(7) .0290(8) .0169(6) .0166(6) .0083(5) .0060(6)
C5 .0178(6) .0170(6) .0210(6) .0066(5) .0035(5) .0037(5)
C6 .0200(6) .0178(6) .0187(6) .0071(5) .0022(5) .0014(5)
N7 .0179(5) .0169(5) .0173(5) .0087(4) .0034(4) .0047(4)
C71 .0263(7) .0206(7) .0235(7) .0148(6) .0048(6) .0049(6)
C72 .0289(8) .0296(8) .0229(7) .0212(7) .0054(6) .0059(6)
C73 .0339(8) .0315(8) .0218(7) .0249(7) .0058(6) .0089(6)
C8 .0215(6) .0220(7) .0179(6) .0107(5) .0076(5) .0069(5)
C9 .0235(7) .0226(7) .0152(6) .0109(6) .0058(5) .0080(5)
C01 .0222(6) .0201(6) .0142(5) .0113(5) .0023(5) .0039(5)
O01 .0300(6) .0194(5) .0241(6) .0126(5) .0023(5) .0032(4)
C02 .0222(6) .0219(6) .0129(5) .0137(5) .0055(5) .0054(5)
C03 .0236(6) .0209(6) .0148(6) .0125(5) .0043(5) .0078(5)
C031 .0328(8) .0234(7) .0230(7) .0130(7) .0068(6) .0125(6)
C04 .0229(6) .0236(7) .0139(5) .0155(6) .0040(5) .0064(5)
C05 .0198(6) .0227(7) .0148(6) .0114(5) .0015(5) .0057(5)
C051 .0200(6) .0302(8) .0218(7) .0112(6) .0020(5) .0078(6)
P .02336(18) .02090(19) .0274(2) .01287(16) .00957(16) .01138(16)
F1 .0239(6) .0462(8) .0649(10) .0087(6) .0120(6) .0228(8)
F2 .0721(11) .0566(10) .0560(9) .0480(9) .0303(8) .0409(8)
F3 .0245(6) .0583(10) .0654(11) .0136(7) .0034(7) .0227(9)
F4 .0491(8) .0293(6) .0325(6) .0183(6) .0074(6) .0170(5)
F5 .0658(10) .0427(8) .0319(7) .0376(8) .0127(7) .0091(6)
F6 .0690(11) .0371(7) .0486(9) .0342(8) .0296(8) .0127(7)
C0 .0404(12) .0325(11) .0631(17) .0210(10) .0134(11) .0192(11)
N0 .117(3) .080(2) .127(4) .068(2) .087(3) .071(3)
O1 .132(5) .444(13) .323(10) .131(7) .179(6) .211(10)
O2 .356(8) .210(5) .079(2) .246(6) .104(4) .089(3)

loop_
_atom_type_symbol
_atom_type_description
_atom_type_oxidation_number
_atom_type_number_in_cell
_atom_type_scat_dispersion_real
_atom_type_scat_dispersion_imag
_atom_type_scat_source
C ? 0 52 .002 .002 'Int Tables Vol IV Tables 2.2B and 2.3.1'
H ? 0 84 0 0 'Int Tables Vol IV Tables 2.2B and 2.3.1'
F ? 0 12 .014 .01 'Int Tables Vol IV Tables 2.2B and 2.3.1'
N ? 0 8 .004 .003 'Int Tables Vol IV Tables 2.2B and 2.3.1'
O ? 0 6 .008 .006 'Int Tables Vol IV Tables 2.2B and 2.3.1'
P ? 0 2 .09 .095 'Int Tables Vol IV Tables 2.2B and 2.3.1'
Rh ? 0 2 -1.287 .919 'Int Tables Vol IV Tables 2.2B and 2.3.1'

loop_
_diffrn_attenuator_code
_diffrn_attenuator_scale
? ?

loop_
_geom_angle_atom_site_label_1
_geom_angle_atom_site_label_2
_geom_angle_atom_site_label_3
_geom_angle_site_symmetry_1
_geom_angle_site_symmetry_2
_geom_angle_site_symmetry_3
_geom_angle
_geom_angle_publ_flag
N1 Rh N4 . . . 81.89(5) ?
N1 Rh N7 . . . 80.72(6) ?
N1 Rh C01 . . . 100.36(6) ?
N1 Rh C02 . . . 124.49(7) ?
N1 Rh C03 . . . 163.61(6) ?
N1 Rh C04 . . . 138.68(6) ?
N1 Rh C05 . . . 104.63(6) ?
N4 Rh N7 . . . 83.08(6) ?
N4 Rh C01 . . . 125.41(6) ?
N4 Rh C02 . . . 96.96(6) ?
N4 Rh C03 . . . 103.31(6) ?
N4 Rh C04 . . . 139.20(6) ?
N4 Rh C05 . . . 162.19(6) ?
N7 Rh C01 . . . 151.48(6) ?
N7 Rh C02 . . . 154.65(7) ?
N7 Rh C03 . . . 115.13(7) ?
N7 Rh C04 . . . 97.34(7) ?
N7 Rh C05 . . . 114.12(7) ?
C01 Rh C02 . . . 37.71(5) ?
C01 Rh C03 . . . 63.84(6) ?
C01 Rh C04 . . . 62.93(7) ?
C01 Rh C05 . . . 37.69(7) ?
C02 Rh C03 . . . 40.03(8) ?
C02 Rh C04 . . . 66.18(8) ?
C02 Rh C05 . . . 65.58(6) ?
C03 Rh C04 . . . 39.85(7) ?
C03 Rh C05 . . . 66.06(6) ?
C04 Rh C05 . . . 38.58(7) ?
Rh N1 C11 . . . 112.48(11) ?
Rh N1 C2 . . . 103.29(10) ?
Rh N1 C9 . . . 109.16(12) ?
C11 N1 C2 . . . 110.57(15) ?
C11 N1 C9 . . . 109.94(12) ?
C2 N1 C9 . . . 111.25(13) ?
N1 C11 C12 . . . 114.10(14) ?
N1 C11 H11a . . . 110.0(13) ?
N1 C11 H11b . . . 104.9(14) ?
C12 C11 H11a . . . 109.1(19) ?
C12 C11 H11b . . . 107.7(19) ?
H11a C11 H11b . . . 111(2) ?
C11 C12 C13 . . . 111.03(17) ?
C11 C12 H12a . . . 107(2) ?
C11 C12 H12b . . . 109(2) ?
C13 C12 H12a . . . 108.4(16) ?
C13 C12 H12b . . . 109.6(14) ?
H12a C12 H12b . . . 111(3) ?
C12 C13 C14 . . . 113.00(18) ?
C12 C13 H13a . . . 108.6(17) ?
C12 C13 H13b . . . 113.0(17) ?
C14 C13 H13a . . . 110(2) ?
C14 C13 H13b . . . 111(2) ?
H13a C13 H13b . . . 100(3) ?
C13 C14 C15 . . . 178.36(15) ?
C14 C15 C16 . . . 178.4(2) ?
C15 C16 H16a . . . 111(3) ?
C15 C16 H16b . . . 113(3) ?
C15 C16 H16c . . . 109(2) ?
H16a C16 H16b . . . 108(3) ?
H16a C16 H16c . . . 111(4) ?
H16b C16 H16c . . . 104(3) ?
N1 C2 C3 . . . 111.10(17) ?
N1 C2 H2a . . . 104.9(16) ?
N1 C2 H2b . . . 110(2) ?
C3 C2 H2a . . . 113.1(12) ?
C3 C2 H2b . . . 107.5(12) ?
H2a C2 H2b . . . 111(2) ?
C2 C3 N4 . . . 112.87(14) ?
C2 C3 H3a . . . 109.8(16) ?
C2 C3 H3b . . . 112.3(15) ?
N4 C3 H3a . . . 108(2) ?
N4 C3 H3b . . . 106(2) ?
H3a C3 H3b . . . 107(2) ?
Rh N4 C3 . . . 110.44(9) ?
Rh N4 C41 . . . 112.76(9) ?
Rh N4 C5 . . . 103.34(12) ?
C3 N4 C41 . . . 109.80(17) ?
C3 N4 C5 . . . 111.42(13) ?
C41 N4 C5 . . . 108.94(13) ?
N4 C41 C42 . . . 114.40(13) ?
N4 C41 H41a . . . 105.9(18) ?
N4 C41 H41b . . . 108(2) ?
C42 C41 H41a . . . 110(2) ?
C42 C41 H41b . . . 110.2(15) ?
H41a C41 H41b . . . 109(2) ?
C41 C42 C43 . . . 114.9(2) ?
C41 C42 H42a . . . 112.3(14) ?
C41 C42 H42b . . . 108.0(14) ?
C43 C42 H42a . . . 108.5(14) ?
C43 C42 H42b . . . 108.4(17) ?
H42a C42 H42b . . . 104(3) ?
C42 C43 C02 . . . 115.24(15) ?
C42 C43 H43a . . . 107(2) ?
C42 C43 H43b . . . 107.3(16) ?
C02 C43 H43a . . . 110(2) ?
C02 C43 H43b . . . 109(2) ?
H43a C43 H43b . . . 108(3) ?
N4 C5 C6 . . . 111.35(13) ?
N4 C5 H5a . . . 103.6(17) ?
N4 C5 H5b . . . 111(2) ?
C6 C5 H5a . . . 110(2) ?
C6 C5 H5b . . . 109.5(17) ?
H5a C5 H5b . . . 111(2) ?
C5 C6 N7 . . . 111.17(13) ?
C5 C6 H6a . . . 105.8(17) ?
C5 C6 H6b . . . 111.1(19) ?
N7 C6 H6a . . . 109.3(17) ?
N7 C6 H6b . . . 109.1(12) ?
H6a C6 H6b . . . 110(2) ?
Rh N7 C6 . . . 108.21(12) ?
Rh N7 C71 . . . 113.84(10) ?
Rh N7 C8 . . . 105.31(10) ?
C6 N7 C71 . . . 108.95(13) ?
C6 N7 C8 . . . 110.13(14) ?
C71 N7 C8 . . . 110.32(16) ?
N7 C71 C72 . . . 116.12(15) ?
N7 C71 H71a . . . 107(2) ?
N7 C71 H71b . . . 106(2) ?
C72 C71 H71a . . . 106.5(17) ?
C72 C71 H71b . . . 108.8(16) ?
H71a C71 H71b . . . 112(2) ?
C71 C72 C73 . . . 114.97(18) ?
C71 C72 H72a . . . 105.0(16) ?
C71 C72 H72b . . . 111.4(17) ?
C73 C72 H72a . . . 110(2) ?
C73 C72 H72b . . . 109.8(14) ?
H72a C72 H72b . . . 105(3) ?
C72 C73 C04 . . . 114.6(2) ?
C72 C73 H73a . . . 108.4(17) ?
C72 C73 H73b . . . 109.8(18) ?
C04 C73 H73a . . . 109(2) ?
C04 C73 H73b . . . 107(2) ?
H73a C73 H73b . . . 108(3) ?
N7 C8 C9 . . . 110.92(16) ?
N7 C8 H8a . . . 106.3(17) ?
N7 C8 H8b . . . 111.0(16) ?
C9 C8 H8a . . . 110(2) ?
C9 C8 H8b . . . 110(2) ?
H8a C8 H8b . . . 109(2) ?
N1 C9 C8 . . . 111.76(15) ?
N1 C9 H9a . . . 109(2) ?
N1 C9 H9b . . . 108.2(16) ?
C8 C9 H9a . . . 111(2) ?
C8 C9 H9b . . . 108(2) ?
H9a C9 H9b . . . 109(2) ?
Rh C01 O01 . . . 131.37(14) ?
Rh C01 C02 . . . 62.63(7) ?
Rh C01 C05 . . . 64.51(7) ?
O01 C01 C02 . . . 128.0(2) ?
O01 C01 C05 . . . 126.68(15) ?
C02 C01 C05 . . . 104.94(15) ?
Rh C02 C43 . . . 122.94(12) ?
Rh C02 C01 . . . 79.66(9) ?
Rh C02 C03 . . . 68.77(9) ?
C43 C02 C01 . . . 124.83(18) ?
C43 C02 C03 . . . 126.21(14) ?
C01 C02 C03 . . . 108.62(17) ?
Rh C03 C02 . . . 71.20(10) ?
Rh C03 C031 . . . 128.48(10) ?
Rh C03 C04 . . . 70.98(11) ?
C02 C03 C031 . . . 127.71(18) ?
C02 C03 C04 . . . 107.13(14) ?
C031 C03 C04 . . . 124.8(2) ?
C03 C031 H031a . . . 112(2) ?
C03 C031 H031b . . . 111.1(18) ?
C03 C031 H031c . . . 107.8(17) ?
H031a C031 H031b . . . 111(2) ?
H031a C031 H031c . . . 108(3) ?
H031b C031 H031c . . . 107(3) ?
Rh C04 C73 . . . 122.59(11) ?
Rh C04 C03 . . . 69.17(11) ?
Rh C04 C05 . . . 72.90(12) ?
C73 C04 C03 . . . 124.98(16) ?
C73 C04 C05 . . . 125.71(16) ?
C03 C04 C05 . . . 109.28(19) ?
Rh C05 C01 . . . 77.80(9) ?
Rh C05 C04 . . . 68.52(9) ?
Rh C05 C051 . . . 129.36(12) ?
C01 C05 C04 . . . 108.21(15) ?
C01 C05 C051 . . . 123.78(16) ?
C04 C05 C051 . . . 126.8(2) ?
C05 C051 H051a . . . 111(2) ?
C05 C051 H051b . . . 114.4(16) ?
C05 C051 H051c . . . 106.6(18) ?
H051a C051 H051b . . . 106(3) ?
H051a C051 H051c . . . 108(3) ?
H051b C051 H051c . . . 110(3) ?
F1 P F2 . . . 90.19(11) ?
F1 P F3 . . . 179.04(14) ?
F1 P F4 . . . 89.41(10) ?
F1 P F5 . . . 89.86(10) ?
F1 P F6 . . . 90.06(10) ?
F2 P F3 . . . 90.73(11) ?
F2 P F4 . . . 179.56(8) ?
F2 P F5 . . . 90.46(11) ?
F2 P F6 . . . 90.32(11) ?
F3 P F4 . . . 89.67(10) ?
F3 P F5 . . . 89.86(10) ?
F3 P F6 . . . 90.21(10) ?
F4 P F5 . . . 89.72(10) ?
F4 P F6 . . . 89.50(10) ?
F5 P F6 . . . 179.22(11) ?
N0 C0 H0a . . . 99(2) ?
N0 C0 H0b . . . 98(2) ?
N0 C0 H0c . . . 105(2) ?
H0a C0 H0b . . . 114(3) ?
H0a C0 H0c . . . 116(3) ?
H0b C0 H0c . . . 119(4) ?
C0 N0 O1 . . . 117.9(7) ?
C0 N0 O2 . . . 119.6(5) ?
O1 N0 O2 . . . 122.5(8) ?

loop_
_geom_bond_atom_site_label_1
_geom_bond_atom_site_label_2
_geom_bond_site_symmetry_1
_geom_bond_site_symmetry_2
_geom_bond_distance
_geom_bond_publ_flag
Rh N1 . . 2.2187(16) ?
Rh N4 . . 2.1284(14) ?
Rh N7 . . 2.1750(15) ?
Rh C01 . . 2.3643(14) ?
Rh C02 . . 2.1344(16) ?
Rh C03 . . 2.1017(19) ?
Rh C04 . . 2.126(2) ?
Rh C05 . . 2.1835(15) ?
N1 C11 . . 1.4938(17) ?
N1 C2 . . 1.489(3) ?
N1 C9 . . 1.499(2) ?
C11 C12 . . 1.533(3) ?
C11 H11a . . .97(2) ?
C11 H11b . . .96(4) ?
C12 C13 . . 1.527(2) ?
C12 H12a . . .96(2) ?
C12 H12b . . 1.03(4) ?
C13 C14 . . 1.469(3) ?
C13 H13a . . .96(3) ?
C13 H13b . . .90(4) ?
C14 C15 . . 1.199(3) ?
C15 C16 . . 1.462(3) ?
C16 H16a . . .90(4) ?
C16 H16b . . .93(4) ?
C16 H16c . . .93(3) ?
C2 C3 . . 1.519(2) ?
C2 H2a . . 1.01(2) ?
C2 H2b . . .95(3) ?
C3 N4 . . 1.507(3) ?
C3 H3a . . .94(3) ?
C3 H3b . . .97(2) ?
N4 C41 . . 1.502(2) ?
N4 C5 . . 1.498(2) ?
C41 C42 . . 1.531(3) ?
C41 H41a . . .98(3) ?
C41 H41b . . .95(4) ?
C42 C43 . . 1.544(3) ?
C42 H42a . . .99(3) ?
C42 H42b . . 1.01(4) ?
C43 C02 . . 1.500(3) ?
C43 H43a . . 1.01(3) ?
C43 H43b . . 1.00(3) ?
C5 C6 . . 1.519(3) ?
C5 H5a . . .95(3) ?
C5 H5b . . .97(2) ?
C6 N7 . . 1.5070(19) ?
C6 H6a . . .94(3) ?
C6 H6b . . .97(3) ?
N7 C71 . . 1.497(3) ?
N7 C8 . . 1.488(2) ?
C71 C72 . . 1.530(3) ?
C71 H71a . . .97(3) ?
C71 H71b . . .98(3) ?
C72 C73 . . 1.530(3) ?
C72 H72a . . .97(4) ?
C72 H72b . . 1.02(3) ?
C73 C04 . . 1.497(4) ?
C73 H73a . . 1.03(3) ?
C73 H73b . . 1.01(3) ?
C8 C9 . . 1.515(3) ?
C8 H8a . . .98(3) ?
C8 H8b . . .99(3) ?
C9 H9a . . .94(3) ?
C9 H9b . . 1.01(3) ?
C01 O01 . . 1.255(2) ?
C01 C02 . . 1.470(2) ?
C01 C05 . . 1.479(3) ?
C02 C03 . . 1.450(3) ?
C03 C031 . . 1.504(3) ?
C03 C04 . . 1.441(3) ?
C031 H031a . . 1.01(4) ?
C031 H031b . . .99(3) ?
C031 H031c . . .93(4) ?
C04 C05 . . 1.425(3) ?
C05 C051 . . 1.501(2) ?
C051 H051a . . .97(4) ?
C051 H051b . . 1.04(4) ?
C051 H051c . . .99(4) ?
P F1 . . 1.5996(14) ?
P F2 . . 1.594(2) ?
P F3 . . 1.5980(15) ?
P F4 . . 1.6112(19) ?
P F5 . . 1.5916(19) ?
P F6 . . 1.589(2) ?
C0 N0 . . 1.454(6) ?
C0 H0a . . .99(4) ?
C0 H0b . . 1.13(4) ?
C0 H0c . . 1.05(3) ?
N0 O1 . . 1.158(9) ?
N0 O2 . . 1.195(8) ?

loop_
_geom_contact_atom_site_label_1
_geom_contact_atom_site_label_2
_geom_contact_distance
_geom_contact_site_symmetry_1
_geom_contact_site_symmetry_2
_geom_contact_publ_flag
Rh C11 3.1127(18) . . ?
Rh C2 2.943(2) . . ?
Rh C3 3.007(2) . . ?
Rh C41 3.0427(18) . . ?
Rh C42 3.342(2) . . ?
Rh C43 3.207(2) . . ?
Rh C5 2.8714(13) . . ?
Rh C6 3.0083(15) . . ?
Rh C71 3.099(2) . . ?
Rh C72 3.376(3) . . ?
Rh C73 3.192(3) . . ?
Rh C8 2.9419(18) . . ?
Rh C9 3.0580(18) . . ?
Rh O01 3.3296(12) . . ?
Rh C031 3.258(2) . . ?
Rh C051 3.3432(17) . . ?
Rh H5a 2.93(2) . . ?
N1 C12 2.540(2) . . ?
N1 C3 2.481(2) . . ?
N1 N4 2.8496(18) . . ?
N1 C6 3.461(2) . . ?
N1 N7 2.846(2) . . ?
N1 C8 2.495(3) . . ?
N1 C01 3.521(2) . . ?
N1 O01 3.8243(18) . . ?
N1 C05 3.484(2) . . ?
N1 F1 4.035(2) . '1 455' ?
N1 H11a 2.04(2) . . ?
N1 H11b 1.97(2) . . ?
N1 H12a 2.56(3) . . ?
N1 H12b 2.96(4) . . ?
N1 H2a 2.00(3) . . ?
N1 H2b 2.02(3) . . ?
N1 H3b 2.82(2) . . ?
N1 H8a 2.77(4) . . ?
N1 H9a 2.01(2) . . ?
N1 H9b 2.05(3) . . ?
C11 C13 2.523(3) . . ?
C11 C2 2.452(2) . . ?
C11 C9 2.450(2) . . ?
C11 O01 3.324(2) . . ?
C11 F1 3.559(3) . '1 455' ?
C11 H12a 2.03(3) . . ?
C11 H12b 2.11(4) . . ?
C11 H2a 2.49(3) . . ?
C11 H9b 2.39(3) . . ?
C12 C14 2.498(3) . . ?
C12 C2 2.934(2) . . ?
C12 H11a 2.07(3) . . ?
C12 H11b 2.04(4) . . ?
C12 H13a 2.05(2) . . ?
C12 H13b 2.06(3) . . ?
C13 C15 2.668(3) . . ?
C13 F5 3.522(4) . '1 455' ?
C13 O2 3.537(5) . '2 565' ?
C13 H12a 2.04(2) . . ?
C13 H12b 2.11(3) . . ?
C14 C16 2.660(3) . . ?
C14 H13a 2.02(4) . . ?
C14 H13b 1.98(4) . . ?
C15 H16a 1.98(5) . . ?
C15 H16b 2.02(4) . . ?
C15 H16c 1.97(4) . . ?
C16 F3 3.646(3) . '2 566' ?
C16 F6 3.598(2) . '1 445' ?
C2 N4 2.521(2) . . ?
C2 C9 2.466(3) . . ?
C2 F2 3.417(3) . . ?
C2 F3 3.444(3) . . ?
C2 F6 3.480(3) . . ?
C2 H3a 2.04(2) . . ?
C2 H3b 2.09(2) . . ?
C2 H9a 2.40(3) . . ?
C3 C41 2.461(3) . . ?
C3 C5 2.483(3) . . ?
C3 N7 3.506(3) . . ?
C3 F2 3.409(3) . . ?
C3 F4 3.648(2) . '2 676' ?
C3 F6 3.595(3) . '2 676' ?
C3 F6 3.565(3) . . ?
C3 H2a 2.13(2) . . ?
C3 H2b 2.02(3) . . ?
N4 C42 2.549(3) . . ?
N4 C43 3.358(2) . . ?
N4 C6 2.492(3) . . ?
N4 N7 2.854(2) . . ?
N4 C9 3.479(2) . . ?
N4 C02 3.1916(19) . . ?
N4 C03 3.318(2) . . ?
N4 F2 4.357(3) . . ?
N4 H2a 2.87(3) . . ?
N4 H3a 2.01(4) . . ?
N4 H3b 2.00(3) . . ?
N4 H41a 2.01(3) . . ?
N4 H41b 2.01(3) . . ?
N4 H42a 2.68(3) . . ?
N4 H5a 1.96(3) . . ?
N4 H5b 2.06(2) . . ?
N4 H6b 2.80(3) . . ?
C41 C43 2.591(2) . . ?
C41 C5 2.441(3) . . ?
C41 O1 3.607(11) . '2 675' ?
C41 H3a 2.38(3) . . ?
C41 H42a 2.12(3) . . ?
C41 H42b 2.08(3) . . ?
C41 H5a 2.48(4) . . ?
C42 C02 2.570(3) . . ?
C42 F2 3.575(4) . . ?
C42 H41a 2.08(2) . . ?
C42 H41b 2.06(3) . . ?
C42 H43a 2.08(3) . . ?
C42 H43b 2.07(3) . . ?
C43 C01 2.632(3) . . ?
C43 O01 3.108(2) . . ?
C43 C03 2.631(3) . . ?
C43 O1 3.604(9) . '2 675' ?
C43 H42a 2.08(3) . . ?
C43 H42b 2.10(3) . . ?
C5 N7 2.497(2) . . ?
C5 F4 3.148(2) . '1 565' ?
C5 F5 3.561(3) . '1 565' ?
C5 H3b 2.37(3) . . ?
C5 H41b 2.48(3) . . ?
C5 H6a 1.99(3) . . ?
C5 H6b 2.08(3) . . ?
C6 C71 2.445(3) . . ?
C6 C8 2.455(2) . . ?
C6 C9 2.985(2) . . ?
C6 F4 3.516(3) . '2 676' ?
C6 F4 3.276(2) . '1 565' ?
C6 H5a 2.06(3) . . ?
C6 H5b 2.06(3) . . ?
N7 C72 2.569(3) . . ?
N7 C73 3.333(3) . . ?
N7 C9 2.474(3) . . ?
N7 C03 3.610(2) . . ?
N7 C04 3.230(2) . . ?
N7 C05 3.6578(18) . . ?
N7 F3 4.314(3) . '1 565' ?
N7 H5a 2.74(3) . . ?
N7 H6a 2.02(2) . . ?
N7 H6b 2.04(3) . . ?
N7 H71a 2.01(4) . . ?
N7 H71b 2.01(3) . . ?
N7 H72b 2.74(3) . . ?
N7 H8a 2.00(2) . . ?
N7 H8b 2.06(3) . . ?
N7 H9a 2.77(3) . . ?
C71 C73 2.581(2) . . ?
C71 C8 2.450(3) . . ?
C71 F3 3.506(2) . '1 565' ?
C71 H6a 2.37(3) . . ?
C71 H72a 2.01(4) . . ?
C71 H72b 2.13(2) . . ?
C72 C04 2.548(3) . . ?
C72 O2 3.684(8) . '2 575' ?
C72 H71a 2.03(2) . . ?
C72 H71b 2.07(2) . . ?
C72 H73a 2.09(3) . . ?
C72 H73b 2.10(3) . . ?
C73 O01 3.501(3) . '2 575' ?
C73 C03 2.606(3) . . ?
C73 C05 2.600(3) . . ?
C73 O2 3.264(9) . '2 575' ?
C73 H72a 2.07(4) . . ?
C73 H72b 2.11(3) . . ?
C8 F1 3.214(2) . '1 455' ?
C8 H6b 2.40(2) . . ?
C8 H9a 2.05(4) . . ?
C8 H9b 2.06(3) . . ?
C9 F1 3.489(3) . '2 676' ?
C9 F1 3.452(2) . '1 455' ?
C9 H11b 2.49(2) . . ?
C9 H8a 2.07(4) . . ?
C9 H8b 2.07(4) . . ?
C01 C03 2.372(2) . . ?
C01 C04 2.352(3) . . ?
C01 C051 2.628(3) . . ?
O01 C02 2.451(2) . . ?
O01 C03 3.590(2) . . ?
O01 C031 3.560(3) . '2 575' ?
O01 C04 3.564(3) . . ?
O01 C04 3.681(3) . '2 575' ?
O01 C05 2.445(3) . . ?
O01 C051 3.074(3) . . ?
O01 C0 3.259(4) . . ?
O01 C0 3.256(3) . '2 565' ?
O01 N0 3.509(4) . '2 565' ?
O01 N0 3.829(6) . . ?
O01 O1 4.254(8) . '2 565' ?
O01 O2 3.763(7) . . ?
O01 O2 3.499(6) . '2 565' ?
O01 H11a 2.43(3) . . ?
O01 H43a 2.78(3) . . ?
O01 H73a 3.12(3) . '2 575' ?
O01 H73b 3.19(3) . '2 575' ?
O01 H031c 2.72(3) . '2 575' ?
O01 H051c 2.64(4) . . ?
O01 H0a 2.29(4) . . ?
O01 H0c 2.28(3) . '2 565' ?
C02 C031 2.652(3) . . ?
C02 C04 2.326(3) . . ?
C02 C05 2.339(3) . . ?
C02 H43a 2.07(4) . . ?
C02 H43b 2.06(3) . . ?
C03 C05 2.337(2) . . ?
C03 H031a 2.10(3) . . ?
C03 H031b 2.08(3) . . ?
C03 H031c 2.00(4) . . ?
C031 C04 2.609(2) . . ?
C031 O1 3.496(9) . '2 675' ?
C04 C051 2.616(2) . . ?
C04 H73a 2.08(4) . . ?
C04 H73b 2.03(4) . . ?
C05 H051a 2.06(4) . . ?
C05 H051b 2.15(4) . . ?
C05 H051c 2.02(3) . . ?
C051 F2 3.561(3) . '1 455' ?
C051 F5 3.548(3) . '1 455' ?
F1 F2 2.262(3) . . ?
F1 F3 3.198(2) . . ?
F1 F4 2.259(2) . . ?
F1 F5 2.2538(18) . . ?
F1 F6 2.256(3) . . ?
F1 H11b 2.68(3) . '1 655' ?
F1 H13b 2.99(4) . '1 655' ?
F1 H8a 2.48(2) . '1 655' ?
F1 H9a 2.79(3) . '2 676' ?
F1 H9b 2.85(3) . '1 655' ?
F1 H051b 2.88(4) . '1 655' ?
F2 F3 2.272(3) . . ?
F2 F4 3.205(3) . . ?
F2 F5 2.262(3) . . ?
F2 F6 2.257(3) . . ?
F2 H2a 2.99(3) . . ?
F2 H3a 2.67(3) . . ?
F2 H42a 2.84(3) . . ?
F2 H051b 2.70(4) . '1 655' ?
F3 F4 2.263(3) . . ?
F3 F5 2.253(3) . . ?
F3 F6 2.258(2) . . ?
F3 H12b 3.14(4) . . ?
F3 H16b 2.80(4) . '2 566' ?
F3 H2a 3.00(3) . . ?
F3 H2b 3.04(4) . . ?
F3 H71a 2.65(3) . '1 545' ?
F4 F5 2.259(2) . . ?
F4 F6 2.253(3) . . ?
F4 H13b 2.94(4) . '1 655' ?
F4 H16b 3.10(4) . '2 566' ?
F4 H3b 2.70(3) . '2 676' ?
F4 H5a 2.92(3) . '1 545' ?
F4 H5b 2.89(3) . '1 545' ?
F4 H6a 2.57(2) . '1 545' ?
F4 H6b 2.58(3) . '2 676' ?
F4 H9a 2.77(2) . '2 676' ?
F5 F6 3.180(3) . . ?
F5 H13b 2.72(4) . '1 655' ?
F5 H5a 2.79(3) . '1 545' ?
F5 H031b 3.00(2) . '1 545' ?
F5 H051b 2.99(4) . '1 655' ?
F6 F6 2.975(3) . '2 676' ?
F6 H16a 2.92(4) . '1 665' ?
F6 H16b 2.92(3) . '2 566' ?
F6 H2b 2.91(3) . . ?
F6 H2b 3.00(2) . '2 676' ?
F6 H3a 3.04(4) . . ?
F6 H3b 2.99(3) . '2 676' ?
C0 O1 2.242(9) . . ?
C0 O2 2.293(6) . . ?
C0 O2 3.660(8) . '2 565' ?
N0 H43a 2.95(4) . . ?
N0 H0a 1.88(4) . . ?
N0 H0b 1.96(5) . . ?
N0 H0c 2.00(4) . . ?
O1 O2 2.063(11) . . ?
O1 H41b 2.90(3) . '2 675' ?
O1 H43b 2.74(3) . '2 675' ?
O1 H031a 2.49(3) . '2 675' ?
O1 H0a 2.78(4) . . ?
O1 H0b 2.17(5) . . ?
O1 H0c 2.85(4) . . ?
O2 H13a 2.66(3) . '2 565' ?
O2 H43a 3.17(3) . . ?
O2 H72a 3.12(4) . '2 575' ?
O2 H73a 2.92(4) . '2 575' ?
O2 H73b 2.85(4) . '2 575' ?
O2 H0a 2.40(3) . . ?
O2 H0b 3.08(5) . . ?
O2 H0c 2.56(4) . . ?
O2 H0c 3.14(4) . '2 565' ?
H11a H11b 1.59(4) . . ?
H12a H12b 1.64(5) . . ?
H13a H13b 1.43(5) . . ?
H16a H16b 1.48(6) . . ?
H16a H16c 1.51(4) . . ?
H16b H16c 1.47(5) . . ?
H2a H2b 1.61(3) . . ?
H3a H3b 1.54(4) . . ?
H41a H41b 1.57(5) . . ?
H42a H42b 1.58(4) . . ?
H43a H43b 1.62(5) . . ?
H5a H5b 1.59(4) . . ?
H6a H6b 1.57(5) . . ?
H71a H71b 1.61(4) . . ?
H72a H72b 1.58(5) . . ?
H73a H73b 1.64(3) . . ?
H8a H8b 1.59(3) . . ?
H9a H9b 1.59(3) . . ?
H031a H031b 1.65(5) . . ?
H031a H031c 1.58(5) . . ?
H031b H031c 1.54(4) . . ?
H051a H051b 1.60(5) . . ?
H051a H051c 1.59(6) . . ?
H051b H051c 1.67(5) . . ?
H0a H0b 1.77(7) . . ?
H0a H0c 1.73(6) . . ?
H0b H0c 1.88(4) . . ?

loop_
_geom_hbond_atom_site_label_D
_geom_hbond_atom_site_label_H
_geom_hbond_atom_site_label_A
_geom_hbond_site_symmetry_D
_geom_hbond_site_symmetry_H
_geom_hbond_site_symmetry_A
_geom_hbond_distance_DH
_geom_hbond_distance_HA
_geom_hbond_distance_DA
_geom_hbond_angle_DHA
_geom_hbond_publ_flag
? ? ? ? ? ? ? ? ? ? ?

loop_
_geom_torsion_atom_site_label_1
_geom_torsion_atom_site_label_2
_geom_torsion_atom_site_label_3
_geom_torsion_atom_site_label_4
_geom_torsion_site_symmetry_1
_geom_torsion_site_symmetry_2
_geom_torsion_site_symmetry_3
_geom_torsion_site_symmetry_4
_geom_torsion
_geom_torsion_publ_flag
? ? ? ? ? ? ? ? ? ?
